data_7053297
loop_
_publ_author_name
'Day, Jonathan'
'Marriott, Katie E. R.'
'Kilner, Colin A.'
'Halcrow, Malcolm A.'

_publ_section_title
;
 The effect of different ligand substituents on the chemistry of a
 zinc--pyrazole anion host
;
_journal_issue 1
_journal_name_full 'New Journal of Chemistry'
_journal_page_first 52
_journal_paper_doi 10.1039/b9nj00412b
_journal_volume 34
_journal_year 2010
_chemical_formula_moiety 'C27 H42 Cl N6 Zn, N O3'
_chemical_formula_sum 'C27 H42 Cl N7 O3 Zn'
_chemical_formula_weight 613.50
_chemical_name_systematic
;
Chloro-tris(5-cyclohexylpyrazole)zinc(II) nitrate
;
_space_group_IT_number 2
_symmetry_cell_setting triclinic
_symmetry_space_group_name_Hall '-P 1'
_symmetry_space_group_name_H-M 'P -1'
_atom_sites_solution_hydrogens geom
_atom_sites_solution_primary direct
_atom_sites_solution_secondary difmap
_audit_creation_method SHELXL-97
_cell_angle_alpha 66.546(3)
_cell_angle_beta 74.875(4)
_cell_angle_gamma 71.417(4)
_cell_formula_units_Z 2
_cell_length_a 11.9059(9)
_cell_length_b 12.3024(9)
_cell_length_c 12.4108(9)
_cell_measurement_reflns_used 55714
_cell_measurement_temperature 150(2)
_cell_measurement_theta_max 28.75
_cell_measurement_theta_min 1.81
_cell_volume 1561.8(2)
_computing_cell_refinement 'APEX 2 software, Bruker Nonius 2004'
_computing_data_collection 'APEX 2 software, Bruker Nonius 2004'
_computing_data_reduction 'SAINT, Bruker Nonius 2004'
_computing_molecular_graphics 'XSEED (Barbour, 2003)'
_computing_publication_material 'local program'
_computing_structure_refinement 'SHELXL-97 (Sheldrick, 1997)'
_computing_structure_solution 'SHELXS-97 (Sheldrick, 1990)'
_diffrn_ambient_temperature 150(2)
_diffrn_detector_area_resol_mean '120 microns'
_diffrn_measured_fraction_theta_full 0.953
_diffrn_measured_fraction_theta_max 0.953
_diffrn_measurement_device_type 'Bruker X8 Apex diffractometer'
_diffrn_measurement_method 'Rotation images'
_diffrn_radiation_monochromator graphite
_diffrn_radiation_source 'rotating anode'
_diffrn_radiation_type MoK\a
_diffrn_radiation_wavelength 0.71073
_diffrn_reflns_av_R_equivalents 0.0391
_diffrn_reflns_av_sigmaI/netI 0.0292
_diffrn_reflns_limit_h_max 15
_diffrn_reflns_limit_h_min -15
_diffrn_reflns_limit_k_max 16
_diffrn_reflns_limit_k_min -16
_diffrn_reflns_limit_l_max 16
_diffrn_reflns_limit_l_min -16
_diffrn_reflns_number 55714
_diffrn_reflns_theta_full 28.75
_diffrn_reflns_theta_max 28.75
_diffrn_reflns_theta_min 1.81
_exptl_absorpt_coefficient_mu 0.910
_exptl_absorpt_correction_T_max 0.995
_exptl_absorpt_correction_T_min 0.779
_exptl_absorpt_correction_type multi-scan
_exptl_absorpt_process_details
;
Sheldrick, G. M. (2002). SADABS v. 2.03. University of
G/ottingen, Germany.
;
_exptl_crystal_colour Colourless
_exptl_crystal_density_diffrn 1.305
_exptl_crystal_density_method 'not measured'
_exptl_crystal_description Plate
_exptl_crystal_F_000 648
_exptl_crystal_size_max 0.18
_exptl_crystal_size_mid 0.15
_exptl_crystal_size_min 0.04
_refine_diff_density_max 0.603
_refine_diff_density_min -0.438
_refine_diff_density_rms 0.060
_refine_ls_extinction_method none
_refine_ls_goodness_of_fit_ref 1.033
_refine_ls_hydrogen_treatment constr
_refine_ls_matrix_type full
_refine_ls_number_parameters 341
_refine_ls_number_reflns 7719
_refine_ls_number_restraints 60
_refine_ls_restrained_S_all 1.061
_refine_ls_R_factor_all 0.0618
_refine_ls_R_factor_gt 0.0432
_refine_ls_shift/su_max 0.000
_refine_ls_shift/su_mean 0.000
_refine_ls_structure_factor_coef Fsqd
_refine_ls_weighting_details 'calc w=1/[\s^2^(Fo^2^)+(0.0381P)^2^+1.5670P] where P=(Fo^2^+2Fc^2^)/3'
_refine_ls_weighting_scheme calc
_refine_ls_wR_factor_gt 0.0973
_refine_ls_wR_factor_ref 0.1078
_reflns_number_gt 6077
_reflns_number_total 7719
_reflns_threshold_expression >2sigma(I)
_cod_data_source_file b9nj00412b.txt
_cod_data_source_block jd11
_cod_depositor_comments
;
The following automatic conversions were performed:

'_symmetry_cell_setting' value 'Triclinic' changed to 'triclinic'
according to /home/saulius/struct/CIF-dictionaries/cif_core.dic
dictionary named 'cif_core.dic' version 2.4.2 from 2011-04-26.

Automatic conversion script
Id: cif_fix_values 1891 2012-01-12 08:04:46Z andrius 
;
_cod_database_code 7053297

loop_
_symmetry_equiv_pos_as_xyz
'x, y, z'
'-x, -y, -z'

loop_
_atom_site_label
_atom_site_type_symbol
_atom_site_fract_x
_atom_site_fract_y
_atom_site_fract_z
_atom_site_U_iso_or_equiv
_atom_site_adp_type
_atom_site_occupancy
_atom_site_symmetry_multiplicity
_atom_site_calc_flag
_atom_site_refinement_flags
_atom_site_disorder_assembly
_atom_site_disorder_group
Zn1 Zn 0.25587(2) 0.14658(3) 0.31616(2) 0.03270(9) Uani 1 1 d . . .
Cl2 Cl 0.10536(6) 0.21011(7) 0.44704(6) 0.04724(17) Uani 1 1 d . . .
N3 N 0.25420(16) -0.02348(18) 0.33412(16) 0.0320(4) Uani 1 1 d . . .
N4 N 0.33002(17) -0.09442(18) 0.27059(16) 0.0331(4) Uani 1 1 d . . .
H4 H 0.3971 -0.0784 0.2247 0.040 Uiso 1 1 calc R . .
C5 C 0.2902(2) -0.1921(2) 0.2863(2) 0.0348(5) Uani 1 1 d . . .
C6 C 0.1827(2) -0.1857(2) 0.3664(2) 0.0393(6) Uani 1 1 d . . .
H6 H 0.1326 -0.2413 0.3963 0.047 Uiso 1 1 calc R . .
C7 C 0.1644(2) -0.0807(2) 0.3928(2) 0.0354(5) Uani 1 1 d . . .
H7 H 0.0978 -0.0529 0.4451 0.043 Uiso 1 1 calc R . .
C8 C 0.3562(3) -0.2807(2) 0.2210(2) 0.0454(6) Uani 1 1 d . . .
H8 H 0.4212 -0.2460 0.1602 0.054 Uiso 1 1 calc R . .
C9 C 0.4160(3) -0.4069(3) 0.3060(3) 0.0651(9) Uani 1 1 d . . .
H9A H 0.3541 -0.4410 0.3705 0.078 Uiso 1 1 calc R . .
H9B H 0.4748 -0.3967 0.3427 0.078 Uiso 1 1 calc R . .
C10 C 0.4804(4) -0.4964(3) 0.2365(4) 0.0884(14) Uani 1 1 d . . .
H10A H 0.5478 -0.4662 0.1779 0.106 Uiso 1 1 calc R . .
H10B H 0.5140 -0.5775 0.2926 0.106 Uiso 1 1 calc R . .
C11 C 0.3951(5) -0.5093(3) 0.1716(4) 0.0906(14) Uani 1 1 d . . .
H11A H 0.3319 -0.5469 0.2305 0.109 Uiso 1 1 calc R . .
H11B H 0.4400 -0.5639 0.1256 0.109 Uiso 1 1 calc R . .
C12 C 0.3368(4) -0.3847(3) 0.0873(3) 0.0778(11) Uani 1 1 d . . .
H12A H 0.2790 -0.3949 0.0496 0.093 Uiso 1 1 calc R . .
H12B H 0.3993 -0.3508 0.0237 0.093 Uiso 1 1 calc R . .
C13 C 0.2713(3) -0.2949(3) 0.1549(3) 0.0572(8) Uani 1 1 d . . .
H13A H 0.2036 -0.3249 0.2130 0.069 Uiso 1 1 calc R . .
H13B H 0.2380 -0.2142 0.0980 0.069 Uiso 1 1 calc R . .
N14 N 0.40647(17) 0.15485(18) 0.35614(16) 0.0324(4) Uani 1 1 d . A .
N15 N 0.52118(17) 0.12926(19) 0.29843(17) 0.0337(4) Uani 1 1 d . A .
H15 H 0.5398 0.1134 0.2319 0.040 Uiso 1 1 calc R . .
C16 C 0.6032(2) 0.1311(2) 0.3561(2) 0.0362(5) Uani 1 1 d D . .
C17 C 0.5377(2) 0.1600(2) 0.4559(2) 0.0419(6) Uani 1 1 d . A .
H17 H 0.5686 0.1689 0.5144 0.050 Uiso 1 1 calc R . .
C18 C 0.4171(2) 0.1735(2) 0.4527(2) 0.0386(5) Uani 1 1 d . . .
H18 H 0.3519 0.1931 0.5104 0.046 Uiso 1 1 calc R A .
C19A C 0.7436(4) 0.0945(4) 0.3055(4) 0.0302(10) Uiso 0.61 1 d PD A 1
H19A H 0.7848 0.0375 0.3752 0.036 Uiso 0.61 1 calc PR A 1
C20A C 0.7922(4) 0.2112(4) 0.2552(4) 0.0420(10) Uiso 0.61 1 d PD A 1
H20A H 0.7515 0.2714 0.1873 0.050 Uiso 0.61 1 calc PR A 1
H20B H 0.7738 0.2483 0.3173 0.050 Uiso 0.61 1 calc PR A 1
C21A C 0.9294(4) 0.1813(4) 0.2135(5) 0.0428(10) Uiso 0.61 1 d PD A 1
H21A H 0.9564 0.2582 0.1749 0.051 Uiso 0.61 1 calc PR A 1
H21B H 0.9708 0.1311 0.2835 0.051 Uiso 0.61 1 calc PR A 1
C22A C 0.9636(4) 0.1132(5) 0.1272(4) 0.0476(11) Uiso 0.61 1 d PD A 1
H22A H 1.0521 0.0894 0.1082 0.057 Uiso 0.61 1 calc PR A 1
H22B H 0.9320 0.1680 0.0524 0.057 Uiso 0.61 1 calc PR A 1
C23A C 0.9147(4) -0.0019(5) 0.1775(4) 0.0457(11) Uiso 0.61 1 d PD A 1
H23A H 0.9536 -0.0613 0.2468 0.055 Uiso 0.61 1 calc PR A 1
H23B H 0.9341 -0.0404 0.1163 0.055 Uiso 0.61 1 calc PR A 1
C24A C 0.7772(4) 0.0303(5) 0.2160(4) 0.0368(10) Uiso 0.61 1 d PD A 1
H24A H 0.7379 0.0838 0.1453 0.044 Uiso 0.61 1 calc PR A 1
H24B H 0.7482 -0.0454 0.2513 0.044 Uiso 0.61 1 calc PR A 1
C19B C 0.7277(5) 0.1215(6) 0.3197(5) 0.0248(14) Uiso 0.39 1 d PD A 2
H19B H 0.7695 0.0567 0.3861 0.030 Uiso 0.39 1 calc PR A 2
C20B C 0.7697(5) 0.2370(6) 0.2879(6) 0.0332(13) Uiso 0.39 1 d PD A 2
H20C H 0.7470 0.2639 0.3577 0.040 Uiso 0.39 1 calc PR A 2
H20D H 0.7293 0.3030 0.2225 0.040 Uiso 0.39 1 calc PR A 2
C21B C 0.9066(6) 0.2146(6) 0.2494(6) 0.0392(14) Uiso 0.39 1 d PD A 2
H21C H 0.9309 0.2916 0.2268 0.047 Uiso 0.39 1 calc PR A 2
H21D H 0.9470 0.1535 0.3171 0.047 Uiso 0.39 1 calc PR A 2
C22B C 0.9462(6) 0.1695(6) 0.1460(6) 0.0385(14) Uiso 0.39 1 d PD A 2
H22C H 1.0347 0.1514 0.1267 0.046 Uiso 0.39 1 calc PR A 2
H22D H 0.9131 0.2344 0.0756 0.046 Uiso 0.39 1 calc PR A 2
C23B C 0.9043(6) 0.0538(7) 0.1731(6) 0.0444(16) Uiso 0.39 1 d PD A 2
H23C H 0.9445 -0.0141 0.2376 0.053 Uiso 0.39 1 calc PR A 2
H23D H 0.9273 0.0299 0.1016 0.053 Uiso 0.39 1 calc PR A 2
C24B C 0.7670(5) 0.0766(7) 0.2110(6) 0.0337(15) Uiso 0.39 1 d PD A 2
H24C H 0.7423 0.0001 0.2325 0.040 Uiso 0.39 1 calc PR A 2
H24D H 0.7268 0.1388 0.1437 0.040 Uiso 0.39 1 calc PR A 2
N25 N 0.2298(2) 0.26217(19) 0.14874(18) 0.0398(5) Uani 1 1 d . B .
N26 N 0.24260(19) 0.24034(18) 0.04571(17) 0.0358(4) Uani 1 1 d . B .
H26 H 0.2756 0.1685 0.0377 0.043 Uiso 1 1 calc R . .
C27 C 0.1983(3) 0.3428(2) -0.0426(2) 0.0542(8) Uani 1 1 d D . .
C28 C 0.1548(5) 0.4351(3) 0.0064(3) 0.0838(14) Uani 1 1 d . B .
H28 H 0.1187 0.5184 -0.0327 0.101 Uiso 1 1 calc R . .
C29 C 0.1748(4) 0.3810(3) 0.1242(3) 0.0663(10) Uani 1 1 d . . .
H29 H 0.1526 0.4227 0.1795 0.080 Uiso 1 1 calc R B .
C30A C 0.2159(5) 0.3488(4) -0.1729(4) 0.0299(11) Uiso 0.50 1 d PD B 1
H30A H 0.2995 0.3050 -0.1967 0.036 Uiso 0.50 1 calc PR B 1
C31A C 0.1239(4) 0.2805(4) -0.1705(4) 0.0357(10) Uiso 0.50 1 d PD B 1
H31A H 0.1457 0.1943 -0.1180 0.043 Uiso 0.50 1 calc PR B 1
H31B H 0.0428 0.3186 -0.1373 0.043 Uiso 0.50 1 calc PR B 1
C32A C 0.1223(6) 0.2853(5) -0.2955(5) 0.0558(15) Uiso 0.50 1 d PD B 1
H32A H 0.2005 0.2378 -0.3242 0.067 Uiso 0.50 1 calc PR B 1
H32B H 0.0593 0.2468 -0.2917 0.067 Uiso 0.50 1 calc PR B 1
C33A C 0.0985(7) 0.4164(6) -0.3835(7) 0.0629(17) Uiso 0.50 1 d PD B 1
H33A H 0.0160 0.4610 -0.3607 0.076 Uiso 0.50 1 calc PR B 1
H33B H 0.1045 0.4151 -0.4640 0.076 Uiso 0.50 1 calc PR B 1
C34A C 0.1892(7) 0.4838(6) -0.3855(6) 0.0649(17) Uiso 0.50 1 d PD B 1
H34A H 0.2708 0.4446 -0.4167 0.078 Uiso 0.50 1 calc PR B 1
H34B H 0.1686 0.5698 -0.4390 0.078 Uiso 0.50 1 calc PR B 1
C35A C 0.1872(5) 0.4802(5) -0.2609(5) 0.0472(13) Uiso 0.50 1 d PD B 1
H35A H 0.1069 0.5244 -0.2324 0.057 Uiso 0.50 1 calc PR B 1
H35B H 0.2465 0.5226 -0.2638 0.057 Uiso 0.50 1 calc PR B 1
C30B C 0.1802(5) 0.3327(5) -0.1565(4) 0.0340(12) Uiso 0.50 1 d PD B 2
H30B H 0.2028 0.2445 -0.1483 0.041 Uiso 0.50 1 calc PR B 2
C31B C 0.0571(5) 0.3916(5) -0.1963(5) 0.0478(13) Uiso 0.50 1 d PD B 2
H31C H 0.0326 0.4784 -0.2023 0.057 Uiso 0.50 1 calc PR B 2
H31D H -0.0029 0.3496 -0.1367 0.057 Uiso 0.50 1 calc PR B 2
C32B C 0.0613(5) 0.3828(6) -0.3210(5) 0.0530(14) Uiso 0.50 1 d PD B 2
H32C H 0.0811 0.2962 -0.3148 0.064 Uiso 0.50 1 calc PR B 2
H32D H -0.0175 0.4241 -0.3484 0.064 Uiso 0.50 1 calc PR B 2
C33B C 0.1570(5) 0.4446(5) -0.4076(4) 0.0397(11) Uiso 0.50 1 d PD B 2
H33C H 0.1347 0.5315 -0.4145 0.048 Uiso 0.50 1 calc PR B 2
H33D H 0.1610 0.4415 -0.4870 0.048 Uiso 0.50 1 calc PR B 2
C34B C 0.2821(6) 0.3831(6) -0.3678(6) 0.0614(16) Uiso 0.50 1 d PD B 2
H34C H 0.3053 0.2960 -0.3602 0.074 Uiso 0.50 1 calc PR B 2
H34D H 0.3430 0.4237 -0.4276 0.074 Uiso 0.50 1 calc PR B 2
C35B C 0.2761(5) 0.3945(5) -0.2470(5) 0.0476(13) Uiso 0.50 1 d PD B 2
H35C H 0.3550 0.3548 -0.2194 0.057 Uiso 0.50 1 calc PR B 2
H35D H 0.2558 0.4817 -0.2553 0.057 Uiso 0.50 1 calc PR B 2
N36 N 0.58766(17) -0.0005(2) 0.07631(17) 0.0373(5) Uani 1 1 d . . .
O37 O 0.57055(17) -0.09727(19) 0.15860(18) 0.0587(6) Uani 1 1 d . . .
O38 O 0.52343(16) 0.10202(18) 0.08324(16) 0.0472(5) Uani 1 1 d . . .
O39 O 0.66815(16) -0.00487(17) -0.01136(15) 0.0432(4) Uani 1 1 d . . .

loop_
_atom_site_aniso_label
_atom_site_aniso_U_11
_atom_site_aniso_U_22
_atom_site_aniso_U_33
_atom_site_aniso_U_23
_atom_site_aniso_U_13
_atom_site_aniso_U_12
Zn1 0.02919(14) 0.04179(16) 0.02770(14) -0.00973(11) -0.00640(10) -0.01065(11)
Cl2 0.0379(3) 0.0646(4) 0.0422(3) -0.0262(3) -0.0002(3) -0.0109(3)
N3 0.0262(9) 0.0398(11) 0.0257(9) -0.0086(8) -0.0022(7) -0.0076(8)
N4 0.0265(9) 0.0383(11) 0.0254(9) -0.0058(8) 0.0031(7) -0.0084(8)
C5 0.0343(12) 0.0329(12) 0.0268(11) -0.0022(9) -0.0019(9) -0.0073(10)
C6 0.0309(12) 0.0387(13) 0.0394(13) -0.0056(11) 0.0016(10) -0.0123(10)
C7 0.0238(11) 0.0432(13) 0.0315(11) -0.0093(10) 0.0014(9) -0.0071(9)
C8 0.0521(16) 0.0335(13) 0.0351(13) -0.0062(10) 0.0071(11) -0.0086(11)
C9 0.066(2) 0.0437(17) 0.0524(18) -0.0042(14) 0.0014(15) 0.0059(14)
C10 0.091(3) 0.0412(18) 0.086(3) -0.0117(18) 0.012(2) 0.0110(18)
C11 0.122(4) 0.046(2) 0.090(3) -0.029(2) 0.011(3) -0.017(2)
C12 0.121(3) 0.0509(19) 0.062(2) -0.0252(17) 0.003(2) -0.028(2)
C13 0.081(2) 0.0413(16) 0.0455(16) -0.0122(13) -0.0051(15) -0.0173(15)
N14 0.0316(10) 0.0407(11) 0.0262(9) -0.0094(8) -0.0066(8) -0.0113(8)
N15 0.0292(10) 0.0467(12) 0.0258(9) -0.0084(8) -0.0061(7) -0.0139(8)
C16 0.0371(12) 0.0377(13) 0.0325(12) 0.0015(10) -0.0163(10) -0.0161(10)
C17 0.0503(15) 0.0444(14) 0.0376(13) -0.0100(11) -0.0202(11) -0.0145(12)
C18 0.0453(14) 0.0423(14) 0.0326(12) -0.0135(10) -0.0115(10) -0.0110(11)
N25 0.0533(13) 0.0375(11) 0.0347(11) -0.0079(9) -0.0188(9) -0.0150(10)
N26 0.0454(12) 0.0301(10) 0.0333(10) -0.0079(8) -0.0146(9) -0.0082(9)
C27 0.090(2) 0.0296(13) 0.0415(15) -0.0071(11) -0.0331(15) -0.0012(14)
C28 0.173(4) 0.0257(14) 0.0528(19) -0.0089(13) -0.052(2) -0.0027(19)
C29 0.128(3) 0.0360(15) 0.0492(17) -0.0142(13) -0.0386(19) -0.0197(17)
N36 0.0269(10) 0.0500(13) 0.0289(10) -0.0082(9) -0.0068(8) -0.0062(9)
O37 0.0338(10) 0.0566(12) 0.0526(12) 0.0076(10) 0.0040(8) -0.0106(9)
O38 0.0413(10) 0.0561(12) 0.0397(10) -0.0213(9) -0.0144(8) 0.0070(9)
O39 0.0433(10) 0.0457(10) 0.0311(9) -0.0108(8) 0.0056(7) -0.0105(8)

loop_
_atom_type_symbol
_atom_type_description
_atom_type_scat_dispersion_real
_atom_type_scat_dispersion_imag
_atom_type_scat_source
C C 0.0033 0.0016 'International Tables Vol C Tables 4.2.6.8 and 6.1.1.4'
H H 0.0000 0.0000 'International Tables Vol C Tables 4.2.6.8 and 6.1.1.4'
N N 0.0061 0.0033 'International Tables Vol C Tables 4.2.6.8 and 6.1.1.4'
O O 0.0106 0.0060 'International Tables Vol C Tables 4.2.6.8 and 6.1.1.4'
Cl Cl 0.1484 0.1585 'International Tables Vol C Tables 4.2.6.8 and 6.1.1.4'
Zn Zn 0.2839 1.4301 'International Tables Vol C Tables 4.2.6.8 and 6.1.1.4'

loop_
_geom_angle_atom_site_label_1
_geom_angle_atom_site_label_2
_geom_angle_atom_site_label_3
_geom_angle
N3 Zn1 N14 113.61(8)
N3 Zn1 N25 109.70(8)
N14 Zn1 N25 110.72(8)
N3 Zn1 Cl2 108.52(6)
N14 Zn1 Cl2 105.17(6)
N25 Zn1 Cl2 108.92(7)
C7 N3 N4 104.72(19)
C7 N3 Zn1 126.79(16)
N4 N3 Zn1 127.21(14)
C5 N4 N3 112.40(18)
N4 C5 C6 106.1(2)
N4 C5 C8 122.1(2)
C6 C5 C8 131.8(2)
C7 C6 C5 105.7(2)
N3 C7 C6 111.1(2)
C5 C8 C13 110.7(2)
C5 C8 C9 111.7(2)
C13 C8 C9 110.8(3)
C8 C9 C10 110.2(3)
C11 C10 C9 111.8(3)
C10 C11 C12 111.0(3)
C11 C12 C13 110.9(3)
C12 C13 C8 111.6(3)
C18 N14 N15 105.15(19)
C18 N14 Zn1 127.21(17)
N15 N14 Zn1 127.27(14)
C16 N15 N14 112.12(19)
N15 C16 C17 105.9(2)
N15 C16 C19B 129.3(3)
C17 C16 C19B 124.4(3)
N15 C16 C19A 119.0(3)
C17 C16 C19A 135.0(2)
C16 C17 C18 106.2(2)
N14 C18 C17 110.6(2)
C24A C19A C20A 111.0(4)
C24A C19A C16 116.7(3)
C20A C19A C16 108.2(3)
C21A C20A C19A 111.2(4)
C22A C21A C20A 111.5(4)
C21A C22A C23A 112.1(4)
C22A C23A C24A 110.8(4)
C19A C24A C23A 111.0(4)
C16 C19B C20B 116.3(5)
C16 C19B C24B 107.8(5)
C20B C19B C24B 109.5(5)
C19B C20B C21B 111.1(5)
C22B C21B C20B 111.4(5)
C21B C22B C23B 111.8(5)
C22B C23B C24B 110.6(6)
C23B C24B C19B 110.5(5)
C29 N25 N26 105.2(2)
C29 N25 Zn1 122.64(19)
N26 N25 Zn1 131.40(16)
C27 N26 N25 112.0(2)
N26 C27 C28 105.7(2)
N26 C27 C30B 119.9(3)
C28 C27 C30B 132.8(3)
N26 C27 C30A 123.0(3)
C28 C27 C30A 130.6(3)
C27 C28 C29 106.4(3)
N25 C29 C28 110.7(3)
C35A C30A C27 112.9(4)
C35A C30A C31A 109.3(4)
C27 C30A C31A 103.9(4)
C32A C31A C30A 111.3(4)
C33A C32A C31A 111.9(5)
C32A C33A C34A 111.2(5)
C35A C34A C33A 110.4(5)
C34A C35A C30A 112.0(5)
C31B C30B C35B 111.3(4)
C31B C30B C27 118.4(4)
C35B C30B C27 100.2(4)
C30B C31B C32B 110.3(4)
C33B C32B C31B 107.3(5)
C32B C33B C34B 112.0(5)
C35B C34B C33B 108.6(5)
C30B C35B C34B 109.0(5)
O39 N36 O37 120.3(2)
O39 N36 O38 120.2(2)
O37 N36 O38 119.4(2)

loop_
_geom_bond_atom_site_label_1
_geom_bond_atom_site_label_2
_geom_bond_distance
Zn1 N3 2.020(2)
Zn1 N14 2.0229(19)
Zn1 N25 2.034(2)
Zn1 Cl2 2.2493(7)
N3 C7 1.354(3)
N3 N4 1.368(3)
N4 C5 1.355(3)
C5 C6 1.403(3)
C5 C8 1.512(4)
C6 C7 1.394(4)
C8 C13 1.544(4)
C8 C9 1.553(4)
C9 C10 1.556(5)
C10 C11 1.528(7)
C11 C12 1.533(6)
C12 C13 1.543(4)
N14 C18 1.349(3)
N14 N15 1.368(3)
N15 C16 1.363(3)
C16 C17 1.392(4)
C16 C19B 1.413(6)
C16 C19A 1.609(5)
C17 C18 1.401(4)
C19A C24A 1.511(6)
C19A C20A 1.553(6)
C20A C21A 1.549(6)
C21A C22A 1.512(6)
C22A C23A 1.538(6)
C23A C24A 1.546(6)
C19B C20B 1.527(8)
C19B C24B 1.562(8)
C20B C21B 1.541(8)
C21B C22B 1.503(8)
C22B C23B 1.539(9)
C23B C24B 1.544(8)
N25 C29 1.341(4)
N25 N26 1.370(3)
N26 C27 1.359(3)
C27 C28 1.393(4)
C27 C30B 1.540(5)
C27 C30A 1.550(5)
C28 C29 1.395(4)
C30A C35A 1.536(7)
C30A C31A 1.566(7)
C31A C32A 1.534(7)
C32A C33A 1.531(8)
C33A C34A 1.548(9)
C34A C35A 1.524(8)
C30B C31B 1.527(7)
C30B C35B 1.532(7)
C31B C32B 1.581(8)
C32B C33B 1.515(7)
C33B C34B 1.551(8)
C34B C35B 1.542(8)
N36 O39 1.255(3)
N36 O37 1.257(3)
N36 O38 1.273(3)

loop_
_geom_hbond_atom_site_label_D
_geom_hbond_atom_site_label_H
_geom_hbond_atom_site_label_A
_geom_hbond_distance_DH
_geom_hbond_distance_HA
_geom_hbond_distance_DA
_geom_hbond_angle_DHA
_geom_hbond_site_symmetry_A
N4 H4 O37 0.88 1.99 2.834(3) 160.7 .
N15 H15 O38 0.88 1.97 2.813(3) 160.7 .
N26 H26 O39 0.88 2.04 2.913(3) 172.4 2_655
